data_4303923
loop_
_publ_author_name
'Sonia Nieto'
'Palmira Arnau'
'Elena Serrano'
'Rafael Navarro'
'Tatiana Soler'
'Carlos Cativiela'
'Esteban P. Urriolabeitia'

_publ_contact_author_address 'ICMA, CSIC-Universidad de Zaragoza, Plaza S. Francisco, 50009 Zaragoza (Spain)'
_publ_contact_author_email esteban@unizar.es
_publ_contact_author_fax (+34)976761187
_publ_contact_author_name 'Esteban P. Urriolabeitia'
_publ_contact_author_phone (+34)976762302
_publ_section_title
;
Functionalization of Methyl (R)-Phenylglycinate Through Orthopalladation:
C-Hal, C-O, C-N, and C-C Bond Coupling
;
_journal_name_full 'Inorganic Chemistry'
_journal_page_first 11963
_journal_page_last 11975
_journal_paper_doi 10.1021/ic901941s
_journal_volume 48
_journal_year 2009
_chemical_absolute_configuration rmad
_chemical_formula_moiety 'C18 H20 Cl2 N2 O4 Pd2'
_chemical_formula_sum 'C18 H20 Cl2 N2 O4 Pd2'
_chemical_formula_weight 612.06
_chemical_name_systematic
; 
 ? 
;
_space_group_IT_number 19
_symmetry_cell_setting orthorhombic
_symmetry_space_group_name_Hall 'P 2ac 2ab'
_symmetry_space_group_name_H-M 'P 21 21 21'
_atom_sites_solution_hydrogens geom
_atom_sites_solution_primary direct
_atom_sites_solution_secondary difmap
_cell_angle_alpha 90.00
_cell_angle_beta 90.00
_cell_angle_gamma 90.00
_cell_formula_units_Z 4
_cell_length_a 4.97020(10)
_cell_length_b 15.6329(3)
_cell_length_c 26.4781(5)
_cell_measurement_reflns_used 7584
_cell_measurement_temperature 150(1)
_cell_measurement_theta_max 28.6597
_cell_measurement_theta_min 3.0668
_cell_volume 2057.31(7)
_computing_cell_refinement
;
CrysAlis RED, Oxford Diffraction Ltd.,
Version 1.171.32.19 (release 28-02-2008 CrysAlis171 .NET)
(compiled Feb 28 2008,12:10:31)
;
_computing_data_collection
;
CrysAlis CCD, Oxford Diffraction Ltd.,
Version 1.171.32.19 (release 28-02-2008 CrysAlis171 .NET)
(compiled Feb 28 2008,12:10:31)
;
_computing_data_reduction
;
CrysAlis RED, Oxford Diffraction Ltd.,
Version 1.171.32.19 (release 28-02-2008 CrysAlis171 .NET)
(compiled Feb 28 2008,12:10:31)
;
_computing_molecular_graphics
;
SHELXTL  Rel. 6.12/V (Sheldrick, Acta Cryst. 2008, A64, 112-122)
;
_computing_publication_material
;
SHELX-97 (Sheldrick, Acta Cryst. 2008, A64, 112-122)' 
;
_computing_structure_refinement
;
SHELXL-97 (Sheldrick, Acta Cryst. 2008, A64, 112-122) 
;
_computing_structure_solution
;
SHELXL-97 (Sheldrick, Acta Cryst. 2008, A64, 112-122) 
;
_diffrn_ambient_temperature 150(1)
_diffrn_detector_area_resol_mean 16.3990
_diffrn_measured_fraction_theta_full 0.998
_diffrn_measured_fraction_theta_max 0.998
_diffrn_measurement_device_type 'Oxford Diffraction Xcalibur2'
_diffrn_measurement_method '\w and \f scans'
_diffrn_radiation_monochromator graphite
_diffrn_radiation_source 'fine-focus sealed tube'
_diffrn_radiation_type MoK\a
_diffrn_radiation_wavelength 0.71073
_diffrn_reflns_av_R_equivalents 0.0301
_diffrn_reflns_av_sigmaI/netI 0.0361
_diffrn_reflns_limit_h_max 4
_diffrn_reflns_limit_h_min -5
_diffrn_reflns_limit_k_max 18
_diffrn_reflns_limit_k_min -18
_diffrn_reflns_limit_l_max 31
_diffrn_reflns_limit_l_min -31
_diffrn_reflns_number 12132
_diffrn_reflns_theta_full 25.00
_diffrn_reflns_theta_max 25.00
_diffrn_reflns_theta_min 2.72
_exptl_absorpt_coefficient_mu 2.035
_exptl_absorpt_correction_T_max 0.8707
_exptl_absorpt_correction_T_min 0.8337
_exptl_absorpt_correction_type multi-scan
_exptl_absorpt_process_details
;
CrysAlis RED, Oxford Diffraction Ltd.,
Version 1.171.32.19 (release 28-02-2008 CrysAlis171 .NET)
(compiled Feb 28 2008,12:10:31)
Empirical absorption correction using spherical harmonics,
 implemented in SCALE3 ABSPACK scaling algorithm.
;
_exptl_crystal_colour yellow
_exptl_crystal_density_diffrn 1.976
_exptl_crystal_density_method 'not measured'
_exptl_crystal_description block
_exptl_crystal_F_000 1200
_exptl_crystal_size_max 0.16
_exptl_crystal_size_mid 0.13
_exptl_crystal_size_min 0.07
_refine_diff_density_max 0.526
_refine_diff_density_min -0.316
_refine_diff_density_rms 0.074
_refine_ls_abs_structure_details 'Flack H D (1983), Acta Cryst. A39, 876-881'
_refine_ls_abs_structure_Flack 0.00(3)
_refine_ls_extinction_method none
_refine_ls_goodness_of_fit_ref 1.022
_refine_ls_hydrogen_treatment constr
_refine_ls_matrix_type full
_refine_ls_number_parameters 255
_refine_ls_number_reflns 3600
_refine_ls_number_restraints 0
_refine_ls_restrained_S_all 1.022
_refine_ls_R_factor_all 0.0288
_refine_ls_R_factor_gt 0.0235
_refine_ls_shift/su_max 0.036
_refine_ls_shift/su_mean 0.001
_refine_ls_structure_factor_coef Fsqd
_refine_ls_weighting_details 'calc w=1/[\s^2^(Fo^2^)+(0.0205P)^2^] where P=(Fo^2^+2Fc^2^)/3'
_refine_ls_weighting_scheme calc
_refine_ls_wR_factor_gt 0.0459
_refine_ls_wR_factor_ref 0.0467
_reflns_number_gt 3198
_reflns_number_total 3600
_reflns_threshold_expression I>2\s(I)
_cod_data_source_file ic901941s_si_002_2.cif
_cod_data_source_block '__1'
_cod_database_code 4303923

loop_
_symmetry_equiv_pos_as_xyz
'x, y, z'
'-x+1/2, -y, z+1/2'
'-x, y+1/2, -z+1/2'
'x+1/2, -y+1/2, -z'

loop_
_atom_site_label
_atom_site_type_symbol
_atom_site_fract_x
_atom_site_fract_y
_atom_site_fract_z
_atom_site_U_iso_or_equiv
_atom_site_adp_type
_atom_site_occupancy
_atom_site_symmetry_multiplicity
_atom_site_calc_flag
_atom_site_refinement_flags
_atom_site_disorder_assembly
_atom_site_disorder_group
Pd1 Pd 0.51590(8) 0.062780(18) 0.901233(10) 0.02112(9) Uani 1 1 d . . .
Pd2 Pd 1.01877(8) 0.046229(17) 0.990797(10) 0.01881(8) Uani 1 1 d . . .
Cl2 Cl 0.7881(2) 0.16816(6) 0.94918(4) 0.0217(2) Uani 1 1 d . . .
Cl1 Cl 0.7440(2) -0.04492(7) 0.94429(4) 0.0262(2) Uani 1 1 d . . .
O1 O 0.5584(7) 0.19546(17) 0.78301(10) 0.0305(8) Uani 1 1 d . . .
O2 O 0.2739(7) 0.12608(18) 0.73250(11) 0.0340(8) Uani 1 1 d . . .
O3 O 0.9939(8) 0.15672(15) 1.11282(8) 0.0259(6) Uani 1 1 d . . .
O4 O 1.2347(6) 0.06777(18) 1.16046(10) 0.0328(8) Uani 1 1 d . . .
N1 N 0.2916(7) 0.1565(2) 0.86735(11) 0.0234(9) Uani 1 1 d . . .
H1A H 0.1819 0.1557 0.8927 0.028 Uiso 1 1 d R . .
H1B H 0.3860 0.2057 0.8657 0.028 Uiso 1 1 d R . .
N2 N 1.2746(7) 0.12424(19) 1.02900(11) 0.0188(8) Uani 1 1 d . . .
H2A H 1.2365 0.1706 1.0447 0.023 Uiso 1 1 d R . .
H2B H 1.4704 0.1364 1.0118 0.023 Uiso 1 1 d R . .
C1 C 0.2926(9) -0.0117(3) 0.85860(15) 0.0223(10) Uani 1 1 d . . .
C2 C 0.2706(10) -0.1005(3) 0.86233(16) 0.0290(11) Uani 1 1 d . . .
H2 H 0.3797 -0.1313 0.8855 0.035 Uiso 1 1 calc R . .
C3 C 0.0883(9) -0.1432(3) 0.83194(16) 0.0318(12) Uani 1 1 d . . .
H3 H 0.0712 -0.2035 0.8350 0.038 Uiso 1 1 calc R . .
C4 C -0.0666(10) -0.1011(3) 0.79789(16) 0.0333(13) Uani 1 1 d . . .
H4A H -0.1891 -0.1318 0.7772 0.040 Uiso 1 1 calc R . .
C5 C -0.0459(11) -0.0136(3) 0.79335(15) 0.0313(13) Uani 1 1 d . . .
H5 H -0.1572 0.0159 0.7700 0.038 Uiso 1 1 calc R . .
C6 C 0.1363(9) 0.0318(3) 0.82271(15) 0.0224(10) Uani 1 1 d . . .
C7 C 0.1718(9) 0.1274(3) 0.81916(15) 0.0231(10) Uani 1 1 d . . .
H7 H -0.0075 0.1553 0.8143 0.028 Uiso 1 1 calc R . .
C8 C 0.3600(9) 0.1541(3) 0.77695(16) 0.0225(11) Uani 1 1 d . . .
C9 C 0.4403(11) 0.1495(3) 0.69104(15) 0.0374(14) Uani 1 1 d . . .
H9A H 0.3654 0.1259 0.6598 0.056 Uiso 1 1 calc R . .
H9B H 0.6220 0.1268 0.6963 0.056 Uiso 1 1 calc R . .
H9C H 0.4482 0.2120 0.6885 0.056 Uiso 1 1 calc R . .
C10 C 1.2082(9) -0.0418(3) 1.02933(15) 0.0224(10) Uani 1 1 d . . .
C11 C 1.1964(10) -0.1296(3) 1.02192(17) 0.0336(12) Uani 1 1 d . . .
H11 H 1.0757 -0.1527 0.9977 0.040 Uiso 1 1 calc R . .
C12 C 1.3601(10) -0.1837(3) 1.04974(19) 0.0410(14) Uani 1 1 d . . .
H12 H 1.3455 -0.2437 1.0450 0.049 Uiso 1 1 calc R . .
C13 C 1.5402(12) -0.1531(3) 1.08346(17) 0.0388(13) Uani 1 1 d . . .
H13 H 1.6591 -0.1910 1.1005 0.047 Uiso 1 1 calc R . .
C14 C 1.5498(9) -0.0655(3) 1.09305(15) 0.0307(11) Uani 1 1 d . . .
H14 H 1.6712 -0.0433 1.1174 0.037 Uiso 1 1 calc R . .
C15 C 1.3821(8) -0.0116(2) 1.06691(15) 0.0197(10) Uani 1 1 d . . .
C16 C 1.3714(9) 0.0845(2) 1.07616(15) 0.0201(10) Uani 1 1 d . . .
H16 H 1.5550 0.1064 1.0846 0.024 Uiso 1 1 calc R . .
C17 C 1.1762(9) 0.1078(2) 1.11748(15) 0.0196(10) Uani 1 1 d . . .
C18 C 1.0581(11) 0.0851(3) 1.20202(14) 0.0364(14) Uani 1 1 d . . .
H18A H 1.1066 0.0486 1.2307 0.055 Uiso 1 1 calc R . .
H18B H 0.8720 0.0734 1.1919 0.055 Uiso 1 1 calc R . .
H18C H 1.0751 0.1453 1.2119 0.055 Uiso 1 1 calc R . .

loop_
_atom_site_aniso_label
_atom_site_aniso_U_11
_atom_site_aniso_U_22
_atom_site_aniso_U_33
_atom_site_aniso_U_23
_atom_site_aniso_U_13
_atom_site_aniso_U_12
Pd1 0.02096(18) 0.02292(15) 0.01949(15) -0.00400(13) 0.00081(18) -0.0020(2)
Pd2 0.02017(18) 0.01671(14) 0.01956(14) -0.00201(12) 0.00052(17) 0.0000(2)
Cl2 0.0251(6) 0.0179(5) 0.0222(5) -0.0026(4) -0.0005(5) 0.0002(5)
Cl1 0.0276(6) 0.0223(5) 0.0287(5) -0.0040(5) -0.0028(5) -0.0028(5)
O1 0.035(2) 0.0285(17) 0.0279(17) -0.0017(14) 0.0006(15) -0.0057(18)
O2 0.042(2) 0.0411(18) 0.0187(16) -0.0025(15) -0.0010(16) -0.0094(18)
O3 0.0298(16) 0.0264(13) 0.0217(13) -0.0015(11) -0.0015(18) 0.005(2)
O4 0.043(2) 0.0355(18) 0.0196(15) 0.0042(15) 0.0020(14) 0.0096(18)
N1 0.025(2) 0.029(2) 0.0161(18) -0.0027(16) 0.0046(16) -0.003(2)
N2 0.024(2) 0.0157(17) 0.0165(18) -0.0031(15) 0.0025(16) -0.0040(17)
C1 0.024(3) 0.027(2) 0.015(2) -0.003(2) 0.005(2) 0.002(2)
C2 0.029(3) 0.029(2) 0.029(3) 0.005(2) -0.004(2) -0.001(2)
C3 0.034(3) 0.024(2) 0.037(3) -0.006(2) -0.005(2) -0.008(2)
C4 0.034(4) 0.035(3) 0.030(3) -0.005(2) -0.006(2) -0.013(2)
C5 0.032(4) 0.032(2) 0.029(2) 0.0002(19) -0.005(2) -0.006(3)
C6 0.023(2) 0.023(2) 0.021(2) -0.001(2) 0.0068(19) -0.001(2)
C7 0.018(2) 0.029(2) 0.022(2) -0.006(2) -0.0036(19) 0.002(2)
C8 0.023(3) 0.014(2) 0.030(3) 0.001(2) -0.005(2) 0.003(2)
C9 0.051(4) 0.040(3) 0.022(2) 0.005(2) 0.001(2) -0.004(3)
C10 0.025(2) 0.022(2) 0.020(2) -0.002(2) 0.0057(18) -0.001(2)
C11 0.036(3) 0.024(2) 0.041(3) -0.012(2) 0.001(2) 0.000(2)
C12 0.054(4) 0.016(2) 0.053(3) 0.000(2) 0.015(3) 0.014(2)
C13 0.043(4) 0.031(2) 0.042(3) 0.011(2) 0.011(3) 0.015(3)
C14 0.029(3) 0.032(2) 0.031(2) 0.001(2) 0.005(2) 0.007(3)
C15 0.022(2) 0.022(2) 0.015(2) 0.0045(19) 0.0085(18) 0.0014(19)
C16 0.016(2) 0.017(2) 0.027(2) -0.0004(19) -0.0023(19) -0.0007(19)
C17 0.020(2) 0.013(2) 0.026(2) -0.0009(19) -0.0043(19) -0.004(2)
C18 0.052(4) 0.034(2) 0.023(2) 0.0019(19) 0.006(2) 0.000(3)

loop_
_atom_type_symbol
_atom_type_description
_atom_type_scat_dispersion_real
_atom_type_scat_dispersion_imag
_atom_type_scat_source
C C 0.0033 0.0016 'International Tables Vol C Tables 4.2.6.8 and 6.1.1.4'
H H 0.0000 0.0000 'International Tables Vol C Tables 4.2.6.8 and 6.1.1.4'
Cl Cl 0.1484 0.1585 'International Tables Vol C Tables 4.2.6.8 and 6.1.1.4'
N N 0.0061 0.0033 'International Tables Vol C Tables 4.2.6.8 and 6.1.1.4'
O O 0.0106 0.0060 'International Tables Vol C Tables 4.2.6.8 and 6.1.1.4'
Pd Pd -0.9988 1.0072 'International Tables Vol C Tables 4.2.6.8 and 6.1.1.4'

loop_
_geom_angle_atom_site_label_1
_geom_angle_atom_site_label_2
_geom_angle_atom_site_label_3
_geom_angle
_geom_angle_site_symmetry_1
_geom_angle_site_symmetry_3
_geom_angle_publ_flag
C1 Pd1 N1 82.22(15) . . ?
C1 Pd1 Cl1 97.36(13) . . ?
N1 Pd1 Cl1 175.55(10) . . ?
C1 Pd1 Cl2 174.42(12) . . ?
N1 Pd1 Cl2 92.63(10) . . ?
Cl1 Pd1 Cl2 87.94(4) . . ?
C10 Pd2 N2 82.04(15) . . ?
C10 Pd2 Cl1 97.33(13) . . ?
N2 Pd2 Cl1 177.06(10) . . ?
C10 Pd2 Cl2 174.12(12) . . ?
N2 Pd2 Cl2 92.81(9) . . ?
Cl1 Pd2 Cl2 87.95(4) . . ?
Pd1 Cl2 Pd2 88.23(3) . . ?
Pd2 Cl1 Pd1 95.86(4) . . ?
C8 O2 C9 114.3(4) . . ?
C17 O4 C18 115.7(3) . . ?
C7 N1 Pd1 112.2(2) . . ?
C7 N1 H1A 114.2 . . ?
Pd1 N1 H1A 89.6 . . ?
C7 N1 H1B 115.4 . . ?
Pd1 N1 H1B 110.4 . . ?
H1A N1 H1B 112.3 . . ?
C16 N2 Pd2 111.9(2) . . ?
C16 N2 H2A 91.1 . . ?
Pd2 N2 H2A 127.7 . . ?
C16 N2 H2B 97.8 . . ?
Pd2 N2 H2B 117.0 . . ?
H2A N2 H2B 104.6 . . ?
C2 C1 C6 119.1(4) . . ?
C2 C1 Pd1 126.3(4) . . ?
C6 C1 Pd1 114.5(3) . . ?
C3 C2 C1 119.4(5) . . ?
C3 C2 H2 120.3 . . ?
C1 C2 H2 120.3 . . ?
C4 C3 C2 121.6(4) . . ?
C4 C3 H3 119.2 . . ?
C2 C3 H3 119.2 . . ?
C3 C4 C5 119.9(5) . . ?
C3 C4 H4A 120.0 . . ?
C5 C4 H4A 120.0 . . ?
C4 C5 C6 120.5(5) . . ?
C4 C5 H5 119.8 . . ?
C6 C5 H5 119.8 . . ?
C5 C6 C1 119.5(4) . . ?
C5 C6 C7 123.2(4) . . ?
C1 C6 C7 117.2(4) . . ?
N1 C7 C8 107.6(3) . . ?
N1 C7 C6 107.3(3) . . ?
C8 C7 C6 113.0(3) . . ?
N1 C7 H7 109.6 . . ?
C8 C7 H7 109.6 . . ?
C6 C7 H7 109.6 . . ?
O1 C8 O2 124.5(4) . . ?
O1 C8 C7 124.1(4) . . ?
O2 C8 C7 111.4(4) . . ?
O2 C9 H9A 109.5 . . ?
O2 C9 H9B 109.5 . . ?
H9A C9 H9B 109.5 . . ?
O2 C9 H9C 109.5 . . ?
H9A C9 H9C 109.5 . . ?
H9B C9 H9C 109.5 . . ?
C11 C10 C15 117.4(4) . . ?
C11 C10 Pd2 127.0(4) . . ?
C15 C10 Pd2 115.5(3) . . ?
C12 C11 C10 120.2(5) . . ?
C12 C11 H11 119.9 . . ?
C10 C11 H11 119.9 . . ?
C13 C12 C11 121.7(4) . . ?
C13 C12 H12 119.2 . . ?
C11 C12 H12 119.2 . . ?
C12 C13 C14 119.3(5) . . ?
C12 C13 H13 120.3 . . ?
C14 C13 H13 120.3 . . ?
C15 C14 C13 119.4(4) . . ?
C15 C14 H14 120.3 . . ?
C13 C14 H14 120.3 . . ?
C14 C15 C10 121.8(4) . . ?
C14 C15 C16 123.1(4) . . ?
C10 C15 C16 115.2(4) . . ?
N2 C16 C17 107.6(3) . . ?
N2 C16 C15 106.9(3) . . ?
C17 C16 C15 112.2(3) . . ?
N2 C16 H16 110.0 . . ?
C17 C16 H16 110.0 . . ?
C15 C16 H16 110.0 . . ?
O3 C17 O4 123.8(4) . . ?
O3 C17 C16 124.7(4) . . ?
O4 C17 C16 111.5(3) . . ?
O4 C18 H18A 109.5 . . ?
O4 C18 H18B 109.5 . . ?
H18A C18 H18B 109.5 . . ?
O4 C18 H18C 109.5 . . ?
H18A C18 H18C 109.5 . . ?
H18B C18 H18C 109.5 . . ?

loop_
_geom_bond_atom_site_label_1
_geom_bond_atom_site_label_2
_geom_bond_distance
_geom_bond_site_symmetry_2
_geom_bond_publ_flag
Pd1 C1 1.965(4) . ?
Pd1 N1 2.048(3) . ?
Pd1 Cl1 2.3279(11) . ?
Pd1 Cl2 2.4811(11) . ?
Pd2 C10 1.955(4) . ?
Pd2 N2 2.031(3) . ?
Pd2 Cl1 2.3264(11) . ?
Pd2 Cl2 2.4824(11) . ?
O1 C8 1.190(5) . ?
O2 C8 1.327(5) . ?
O2 C9 1.423(5) . ?
O3 C17 1.193(5) . ?
O4 C17 1.331(4) . ?
O4 C18 1.433(5) . ?
N1 C7 1.480(5) . ?
N1 H1A 0.8642 . ?
N1 H1B 0.9018 . ?
N2 C16 1.476(5) . ?
N2 H2A 0.8568 . ?
N2 H2B 1.0910 . ?
C1 C2 1.396(5) . ?
C1 C6 1.403(6) . ?
C2 C3 1.384(6) . ?
C2 H2 0.9500 . ?
C3 C4 1.356(6) . ?
C3 H3 0.9500 . ?
C4 C5 1.376(5) . ?
C4 H4A 0.9500 . ?
C5 C6 1.389(6) . ?
C5 H5 0.9500 . ?
C6 C7 1.508(5) . ?
C7 C8 1.516(6) . ?
C7 H7 1.0000 . ?
C9 H9A 0.9800 . ?
C9 H9B 0.9800 . ?
C9 H9C 0.9800 . ?
C10 C11 1.387(5) . ?
C10 C15 1.400(6) . ?
C11 C12 1.385(6) . ?
C11 H11 0.9500 . ?
C12 C13 1.351(7) . ?
C12 H12 0.9500 . ?
C13 C14 1.394(6) . ?
C13 H13 0.9500 . ?
C14 C15 1.372(5) . ?
C14 H14 0.9500 . ?
C15 C16 1.523(5) . ?
C16 C17 1.507(6) . ?
C16 H16 1.0000 . ?
C18 H18A 0.9800 . ?
C18 H18B 0.9800 . ?
C18 H18C 0.9800 . ?
